data_7027364
loop_
_publ_author_name
'Drew, Michael G. B.'
'Hudson, Michael J.'
'Iveson, Peter B.'
'Madic, Charles'
'Russell, Mark L.'

_publ_section_title
;
 Experimental and theoretical studies of a triazole ligand and complexes
 formed with the lanthanides
;
_journal_issue 15
_journal_name_full 'Journal of the Chemical Society, Dalton Transactions'
_journal_page_first 2433
_journal_paper_doi 10.1039/a901842e
_journal_year 1999
_chemical_formula_moiety 2-Sm
_chemical_formula_sum 'C13 H20 N11 O12 Sm'
_chemical_formula_weight 672.75
_chemical_name_systematic
; 
 ? 
;
_space_group_IT_number 15
_symmetry_cell_setting monoclinic
_symmetry_space_group_name_Hall '-I 2yc'
_symmetry_space_group_name_H-M 'I 1 2/c 1'
_atom_sites_solution_hydrogens geom
_atom_sites_solution_primary direct
_atom_sites_solution_secondary difmap
_audit_creation_method SHELXL-97
_cell_angle_alpha 90.00
_cell_angle_beta 112.946(10)
_cell_angle_gamma 90.00
_cell_formula_units_Z 4
_cell_length_a 9.353(12)
_cell_length_b 29.59(3)
_cell_length_c 9.889(12)
_cell_measurement_reflns_used all
_cell_measurement_temperature 293(2)
_cell_volume 2520(5)
_computing_cell_refinement XDS
_computing_data_collection 'XDS (Kabsch, 1991)'
_computing_data_reduction XDS
_computing_molecular_graphics PLATON(Spek,1994)
_computing_structure_refinement 'SHELXL-93 (Sheldrick, 1993)'
_computing_structure_solution 'SHELXS-86 (Sheldrick, 1990)'
_diffrn_ambient_temperature 293(2)
_diffrn_measurement_device 'Marresearch Image Plate'
_diffrn_measurement_method '95 frames at 2^o intervals, counting time 2 min.'
_diffrn_radiation_monochromator graphite
_diffrn_radiation_source 'fine-focus sealed tube'
_diffrn_radiation_type MoK\a
_diffrn_radiation_wavelength 0.71073
_diffrn_reflns_av_R_equivalents 0.0446
_diffrn_reflns_av_sigmaI/netI 0.0472
_diffrn_reflns_limit_h_max 9
_diffrn_reflns_limit_h_min 0
_diffrn_reflns_limit_k_max 36
_diffrn_reflns_limit_k_min -36
_diffrn_reflns_limit_l_max 9
_diffrn_reflns_limit_l_min -11
_diffrn_reflns_number 2524
_diffrn_reflns_theta_max 26.02
_diffrn_reflns_theta_min 2.34
_diffrn_standards_number n/a
_exptl_absorpt_coefficient_mu 2.407
_exptl_absorpt_correction_T_max 1.00
_exptl_absorpt_correction_T_min 0.23
_exptl_absorpt_correction_type 'DIFABS(Walker and Stuart, 1983)'
_exptl_crystal_density_diffrn 1.773
_exptl_crystal_density_method 'not measured'
_exptl_crystal_F_000 1332
_exptl_crystal_size_max 0.42
_exptl_crystal_size_mid 0.25
_exptl_crystal_size_min 0.17
_refine_diff_density_max 0.754
_refine_diff_density_min -0.897
_refine_diff_density_rms 0.154
_refine_ls_extinction_coef 0.0002(4)
_refine_ls_extinction_expression Fc^*^=kFc[1+0.001xFc^2^\l^3^/sin(2\q)]^-1/4^
_refine_ls_extinction_method SHELXL
_refine_ls_goodness_of_fit_ref 1.187
_refine_ls_hydrogen_treatment mixed
_refine_ls_matrix_type full
_refine_ls_number_parameters 163
_refine_ls_number_reflns 1475
_refine_ls_number_restraints 0
_refine_ls_restrained_S_all 1.187
_refine_ls_R_factor_all 0.0807
_refine_ls_R_factor_gt 0.0669
_refine_ls_shift/su_max 0.001
_refine_ls_shift/su_mean 0.000
_refine_ls_structure_factor_coef Fsqd
_refine_ls_weighting_details 'w=1/[\s^2^(Fo^2^)+(0.0894P)^2^+48.5199P] where P=(Fo^2^+2Fc^2^)/3'
_refine_ls_weighting_scheme calc
_refine_ls_wR_factor_gt 0.1924
_refine_ls_wR_factor_ref 0.1993
_reflns_number_gt 1259
_reflns_number_total 1475
_reflns_threshold_expression >2sigma(I)
_cod_data_source_file 901842esup1.cif
_cod_data_source_block 2-Sm
_cod_depositor_comments
;
The following automatic conversions were performed:

'_refine_ls_weighting_scheme' value 'calc
w=1/[\s^2^(Fo^2^)+(0.0894P)^2^+48.5199P] where P=(Fo^2^+2Fc^2^)/3'
was changed to 'calc'. New tag '_refine_ls_weighting_details' was
created. The value of the new tag was set to
'w=1/[\s^2^(Fo^2^)+(0.0894P)^2^+48.5199P] where P=(Fo^2^+2Fc^2^)/3'.

Automatic conversion script
Id: cif_fix_values 3143 2015-03-26 13:38:13Z robertas 
;
_cod_original_cell_volume 2521(5)
_cod_original_sg_symbol_H-M I2/c
_cod_database_code 7027364

loop_
_symmetry_equiv_pos_as_xyz
'x, y, z'
'x, -y, z+1/2'
'x+1/2, y+1/2, z+1/2'
'x+1/2, -y+1/2, z+1'
'-x, -y, -z'
'-x, y, -z-1/2'
'-x+1/2, -y+1/2, -z+1/2'
'-x+1/2, y+1/2, -z'

loop_
_atom_site_label
_atom_site_type_symbol
_atom_site_fract_x
_atom_site_fract_y
_atom_site_fract_z
_atom_site_U_iso_or_equiv
_atom_site_adp_type
_atom_site_occupancy
_atom_site_calc_flag
_atom_site_refinement_flags
_atom_site_disorder_assembly
_atom_site_disorder_group
Sm1 Sm 0.5000 0.36457(3) 0.7500 0.0513(6) Uani 1 d S . .
O32 O 0.4484(17) 0.3314(5) 0.4993(15) 0.085(4) Uani 1 d . . .
N33 N 0.353(3) 0.3623(6) 0.425(2) 0.107(7) Uani 1 d . . .
O34 O 0.338(2) 0.3934(4) 0.5031(15) 0.130(7) Uani 1 d . . .
O31 O 0.298(3) 0.3623(6) 0.2912(18) 0.182(12) Uani 1 d . . .
N14 N 0.3120(16) 0.4045(4) 0.8462(14) 0.057(3) Uani 1 d . . .
C15 C 0.213(2) 0.3928(5) 0.9100(18) 0.058(4) Uani 1 d . . .
N11 N 0.1422(19) 0.4295(5) 0.9319(17) 0.073(4) Uani 1 d . . .
H11 H 0.0694 0.4294 0.9646 0.088 Uiso 1 calc R . .
N12 N 0.2009(17) 0.4669(5) 0.8955(16) 0.067(4) Uani 1 d . . .
C13 C 0.300(2) 0.4507(4) 0.8430(18) 0.060(5) Uani 1 d . . .
N21 N 0.5000 0.4551(5) 0.7500 0.055(5) Uani 1 d S . .
C22 C 0.4018(19) 0.4774(4) 0.7930(16) 0.050(4) Uani 1 d . . .
C23 C 0.400(2) 0.5248(5) 0.796(2) 0.077(6) Uani 1 d . . .
H23 H 0.3324 0.5401 0.8285 0.093 Uiso 1 calc R . .
C24 C 0.5000 0.5483(7) 0.7500 0.070(7) Uani 1 d S . .
H24 H 0.5000 0.5798 0.7500 0.084 Uiso 1 calc SR . .
C100 C 0.173(2) 0.3454(6) 0.942(2) 0.077(5) Uani 1 d . . .
H10A H 0.1037 0.3316 0.8529 0.092 Uiso 1 calc R . .
H10B H 0.1244 0.3467 1.0113 0.092 Uiso 1 calc R . .
H10C H 0.2666 0.3278 0.9828 0.092 Uiso 1 calc R . .
O200 O 0.303(5) 0.3071(11) 0.705(4) 0.087(11) Uiso 0.50 d P A 1
N23 N 0.246(5) 0.2991(12) 0.665(4) 0.069(10) Uiso 0.50 d P A 2
O21 O 0.375(3) 0.2869(9) 0.753(3) 0.079(7) Uiso 0.50 d P A 2
O22 O 0.217(3) 0.3361(8) 0.620(3) 0.078(7) Uiso 0.50 d P A 2
O24 O 0.144(4) 0.2694(8) 0.629(3) 0.086(7) Uiso 0.50 d P A 2
C102 C -0.145(6) 0.2441(17) 0.215(6) 0.120(16) Uiso 0.50 d P . .
H10D H -0.1130 0.2141 0.2023 0.144 Uiso 0.50 calc PR . .
H10E H -0.1730 0.2605 0.1244 0.144 Uiso 0.50 calc PR . .
H10F H -0.2331 0.2424 0.2417 0.144 Uiso 0.50 calc PR . .
C101 C -0.018(6) 0.2671(12) 0.330(5) 0.081(10) Uiso 0.50 d P . .
N100 N 0.060(7) 0.2849(18) 0.422(6) 0.156(19) Uiso 0.50 d P . .
O100 O 0.058(2) 0.4461(6) 0.432(2) 0.125(6) Uiso 1 d . . .

loop_
_atom_site_aniso_label
_atom_site_aniso_U_11
_atom_site_aniso_U_22
_atom_site_aniso_U_33
_atom_site_aniso_U_23
_atom_site_aniso_U_13
_atom_site_aniso_U_12
Sm1 0.0529(11) 0.0471(6) 0.0566(9) 0.000 0.0243(8) 0.000
O32 0.084(11) 0.097(9) 0.078(9) -0.037(7) 0.037(9) -0.025(8)
N33 0.17(2) 0.082(11) 0.080(15) 0.005(10) 0.056(16) -0.033(12)
O34 0.189(19) 0.064(7) 0.065(9) -0.003(6) -0.029(12) 0.016(9)
O31 0.28(3) 0.173(17) 0.044(10) 0.010(9) 0.015(15) -0.105(18)
N14 0.050(10) 0.064(7) 0.060(9) 0.005(6) 0.024(8) 0.005(6)
C15 0.048(13) 0.075(10) 0.058(11) 0.005(7) 0.027(10) 0.008(8)
N11 0.061(11) 0.090(10) 0.078(11) 0.005(7) 0.037(9) 0.003(8)
N12 0.050(11) 0.086(9) 0.060(10) 0.002(7) 0.015(9) 0.021(7)
C13 0.075(14) 0.055(8) 0.056(10) 0.002(6) 0.032(10) 0.009(8)
N21 0.058(14) 0.043(8) 0.061(12) 0.000 0.021(11) 0.000
C22 0.054(12) 0.049(7) 0.052(10) 0.000(5) 0.027(9) 0.012(7)
C23 0.107(18) 0.053(8) 0.092(14) 0.014(8) 0.060(14) 0.019(9)
C24 0.08(2) 0.045(10) 0.076(17) 0.000 0.018(17) 0.000
C100 0.067(15) 0.095(12) 0.066(13) 0.012(9) 0.023(12) -0.011(10)

loop_
_atom_type_symbol
_atom_type_description
_atom_type_scat_dispersion_real
_atom_type_scat_dispersion_imag
_atom_type_scat_source
C C 0.0033 0.0016 'International Tables Vol C Tables 4.2.6.8 and 6.1.1.4'
H H 0.0000 0.0000 'International Tables Vol C Tables 4.2.6.8 and 6.1.1.4'
N N 0.0061 0.0033 'International Tables Vol C Tables 4.2.6.8 and 6.1.1.4'
O O 0.0106 0.0060 'International Tables Vol C Tables 4.2.6.8 and 6.1.1.4'
Sm Sm -0.1638 3.4418 'International Tables Vol C Tables 4.2.6.8 and 6.1.1.4'

loop_
_geom_angle_atom_site_label_1
_geom_angle_atom_site_label_2
_geom_angle_atom_site_label_3
_geom_angle
_geom_angle_site_symmetry_1
_geom_angle_site_symmetry_3
O200 Sm1 O23 90.8(18) . 6_657
O200 Sm1 O34 123.6(10) . 6_657
O200 Sm1 O34 86.1(10) 6_657 6_657
O200 Sm1 O34 86.1(10) . .
O200 Sm1 O34 123.6(10) 6_657 .
O34 Sm1 O34 139.5(6) 6_657 .
O200 Sm1 O32 75.3(10) . 6_657
O200 Sm1 O32 73.0(9) 6_657 6_657
O34 Sm1 O32 50.0(5) 6_657 6_657
O34 Sm1 O32 155.6(7) . 6_657
O200 Sm1 O32 73.0(9) . .
O200 Sm1 O32 75.3(10) 6_657 .
O34 Sm1 O32 155.6(7) 6_657 .
O34 Sm1 O32 50.0(5) . .
O32 Sm1 O32 134.3(7) 6_657 .
O200 Sm1 O21 71.9(12) . 6_657
O200 Sm1 O21 20.2(9) 6_657 6_657
O34 Sm1 O21 102.3(8) 6_657 6_657
O34 Sm1 O21 113.7(7) . 6_657
O32 Sm1 O21 75.7(7) 6_657 6_657
O32 Sm1 O21 63.7(7) . 6_657
O200 Sm1 O21 20.2(9) . .
O200 Sm1 O21 71.9(12) 6_657 .
O34 Sm1 O21 113.7(7) 6_657 .
O34 Sm1 O21 102.3(8) . .
O32 Sm1 O21 63.7(7) 6_657 .
O32 Sm1 O21 75.7(7) . .
O21 Sm1 O21 54.4(13) 6_657 .
O200 Sm1 N14 78.9(9) . .
O200 Sm1 N14 146.4(9) 6_657 .
O34 Sm1 N14 73.9(6) 6_657 .
O34 Sm1 N14 87.8(6) . .
O32 Sm1 N14 73.4(4) 6_657 .
O32 Sm1 N14 129.8(5) . .
O21 Sm1 N14 141.8(6) 6_657 .
O21 Sm1 N14 91.5(7) . .
O200 Sm1 N14 146.4(9) . 6_657
O200 Sm1 N14 78.9(9) 6_657 6_657
O34 Sm1 N14 87.8(6) 6_657 6_657
O34 Sm1 N14 73.9(6) . 6_657
O32 Sm1 N14 129.8(5) 6_657 6_657
O32 Sm1 N14 73.4(4) . 6_657
O21 Sm1 N14 91.5(7) 6_657 6_657
O21 Sm1 N14 141.8(6) . 6_657
N14 Sm1 N14 125.7(5) . 6_657
O200 Sm1 O22 28.6(10) . .
O200 Sm1 O22 114.9(11) 6_657 .
O34 Sm1 O22 135.9(8) 6_657 .
O34 Sm1 O22 60.4(7) . .
O32 Sm1 O22 97.4(6) 6_657 .
O32 Sm1 O22 67.6(6) . .
O21 Sm1 O22 94.8(9) 6_657 .
O21 Sm1 O22 48.6(8) . .
N14 Sm1 O22 67.8(6) . .
N14 Sm1 O22 132.4(6) 6_657 .
O200 Sm1 O22 114.9(11) . 6_657
O200 Sm1 O22 28.6(10) 6_657 6_657
O34 Sm1 O22 60.4(7) 6_657 6_657
O34 Sm1 O22 135.9(8) . 6_657
O32 Sm1 O22 67.6(6) 6_657 6_657
O32 Sm1 O22 97.4(6) . 6_657
O21 Sm1 O22 48.6(8) 6_657 6_657
O21 Sm1 O22 94.8(9) . 6_657
N14 Sm1 O22 132.4(6) . 6_657
N14 Sm1 O22 67.8(6) 6_657 6_657
O22 Sm1 O22 142.1(11) . 6_657
O200 Sm1 N21 134.6(9) . .
O200 Sm1 N21 134.6(9) 6_657 .
O34 Sm1 N21 69.8(3) 6_657 .
O34 Sm1 N21 69.8(3) . .
O32 Sm1 N21 112.8(4) 6_657 .
O32 Sm1 N21 112.8(4) . .
O21 Sm1 N21 152.8(6) 6_657 .
O21 Sm1 N21 152.8(6) . .
N14 Sm1 N21 62.9(3) . .
N14 Sm1 N21 62.9(3) 6_657 .
O22 Sm1 N21 109.0(5) . .
O22 Sm1 N21 109.0(5) 6_657 .
N33 O32 Sm1 96.0(11) . .
O31 N33 O34 125(2) . .
O31 N33 O32 121(2) . .
O34 N33 O32 113.5(19) . .
N33 O34 Sm1 100.3(13) . .
C15 N14 C13 101.7(13) . .
C15 N14 Sm1 137.9(10) . .
C13 N14 Sm1 120.4(10) . .
N11 C15 N14 109.9(14) . .
N11 C15 C100 123.0(16) . .
N14 C15 C100 126.9(15) . .
C15 N11 N12 110.3(15) . .
C13 N12 N11 103.4(13) . .
N12 C13 N14 114.5(14) . .
N12 C13 C22 126.1(13) . .
N14 C13 C22 119.3(14) . .
C22 N21 C22 120.6(16) 6_657 .
C22 N21 Sm1 119.7(8) 6_657 .
C22 N21 Sm1 119.7(8) . .
N21 C22 C23 121.2(14) . .
N21 C22 C13 117.6(12) . .
C23 C22 C13 121.1(13) . .
C24 C23 C22 118.8(16) . .
C23 C24 C23 119(2) 6_657 .
O22 N23 O21 124(4) . .
O22 N23 O24 121(4) . .
O21 N23 O24 115(3) . .
N23 O21 Sm1 93(2) . .
N23 O22 Sm1 94(3) . .
N100 C101 C102 170(6) . .

loop_
_geom_bond_atom_site_label_1
_geom_bond_atom_site_label_2
_geom_bond_distance
_geom_bond_site_symmetry_2
Sm1 O200 2.42(4) .
Sm1 O200 2.42(3) 6_657
Sm1 O34 2.470(13) 6_657
Sm1 O34 2.470(13) .
Sm1 O32 2.532(12) 6_657
Sm1 O32 2.533(12) .
Sm1 O21 2.58(3) 6_657
Sm1 O21 2.58(3) .
Sm1 N14 2.588(13) .
Sm1 N14 2.588(13) 6_657
Sm1 O22 2.59(3) .
Sm1 O22 2.59(3) 6_657
Sm1 N21 2.680(15) .
O32 N33 1.29(2) .
N33 O31 1.22(2) .
N33 O34 1.24(2) .
N14 C15 1.35(2) .
N14 C13 1.373(17) .
C15 N11 1.33(2) .
C15 C100 1.52(2) .
N11 N12 1.34(2) .
N12 C13 1.32(2) .
C13 C22 1.46(2) .
N21 C22 1.327(15) 6_657
N21 C22 1.327(15) .
C22 C23 1.404(19) .
C23 C24 1.38(2) .
C24 C23 1.38(2) 6_657
N23 O22 1.18(4) .
N23 O21 1.23(5) .
N23 O24 1.25(4) .
C102 C101 1.45(6) .
C101 N100 1.06(6) .
